data_9005276
loop_
_publ_author_name
'Tribaudino, M.'

_publ_section_title
;
 High-temperature crystal chemistry of C2/c clinopyroxenes along
 the join CaMgSi2O6-CaAl2SiO6
 Sample: Di70CaTs30 at 25 C
;
_journal_name_full 'European Journal of Mineralogy'
_journal_page_first 273
_journal_page_last 279
_journal_volume 8
_journal_year 1996
_chemical_formula_sum 'Al0.6 Ca Mg0.7 O6 Si1.7'
_chemical_name_mineral Diopside
_space_group_IT_number 15
_symmetry_space_group_name_Hall '-C 2yc'
_symmetry_space_group_name_H-M 'C 1 2/c 1'
_cell_angle_alpha 90
_cell_angle_beta 106.16
_cell_angle_gamma 90
_cell_length_a 9.680
_cell_length_b 8.828
_cell_length_c 5.268
_cell_formula_units_Z 4
_cell_volume 432.390
_database_code_amcsd 0006622
_exptl_crystal_density_diffrn 3.334
_cod_original_formula_sum 'Ca Mg.7 Al.6 Si1.7 O6'
_cod_database_code 9005276

loop_
_space_group_symop_operation_xyz
x,y,z
1/2+x,1/2+y,z
x,-y,1/2+z
1/2+x,1/2-y,1/2+z
-x,y,1/2-z
1/2-x,1/2+y,1/2-z
-x,-y,-z
1/2-x,1/2-y,-z

loop_
_atom_site_aniso_label
_atom_site_aniso_U_11
_atom_site_aniso_U_22
_atom_site_aniso_U_33
_atom_site_aniso_U_12
_atom_site_aniso_U_13
_atom_site_aniso_U_23
CaM2 0.01200 0.00720 0.00650 0.00000 0.00060 0.00000
MgM1 0.00550 0.00520 0.00430 0.00000 0.00070 0.00000
AlM1 0.00550 0.00520 0.00430 0.00000 0.00070 0.00000
AlT 0.00410 0.00430 0.00410 0.00000 0.00120 -0.00060
SiT 0.00410 0.00430 0.00410 0.00000 0.00120 -0.00060
O1 0.00400 0.01060 0.01080 0.00110 0.00280 0.00110
O2 0.01230 0.00910 0.00920 -0.00070 0.00300 -0.00140
O3 0.00630 0.00920 0.00780 0.00000 0.00190 -0.00390

loop_
_atom_site_label
_atom_site_fract_x
_atom_site_fract_y
_atom_site_fract_z
_atom_site_occupancy
_atom_site_U_iso_or_equiv
CaM2 0.00000 0.30340 0.25000 1.00000 0.00912
MgM1 0.00000 0.90830 0.25000 0.70000 0.00519
AlM1 0.00000 0.90830 0.25000 0.30000 0.00519
AlT 0.28710 0.09390 0.22580 0.15000 0.00418
SiT 0.28710 0.09390 0.22580 0.85000 0.00418
O1 0.11270 0.08570 0.13630 1.00000 0.00836
O2 0.36200 0.25520 0.31810 1.00000 0.01013
O3 0.35240 0.01840 -0.00800 1.00000 0.00785

loop_
_cod_related_entry_id
_cod_related_entry_database
_cod_related_entry_code
1 AMCSD 0006622
